data_7116692
loop_
_publ_author_name
'Thapa, Surendra'
'Basnet, Prakash'
'Gurung, Santosh K.'
'Giri, Ramesh'

_publ_section_title
;
 Copper-catalysed cross-coupling of arylzirconium reagents with aryl and
 heteroaryl iodides
;
_journal_coden_ASTM CHCOFS
_journal_issue 19
_journal_name_full
;
 Chemical Communications (Cambridge, United Kingdom)
;
_journal_page_first 4009
_journal_page_last 4012
_journal_paper_doi 10.1039/c5cc00116a
_journal_volume 51
_journal_year 2015
_chemical_formula_moiety 'C24 H24 Zr'
_chemical_formula_sum 'C24 H24 Zr'
_chemical_formula_weight 403.65
_space_group_crystal_system orthorhombic
_space_group_IT_number 60
_space_group_name_Hall '-P 2n 2ab'
_space_group_name_H-M_alt 'P b c n'
_symmetry_space_group_name_Hall '-P 2n 2ab'
_symmetry_space_group_name_H-M 'P b c n'
_atom_sites_solution_hydrogens geom
_atom_sites_solution_primary direct
_audit_creation_date 2014-12-19
_audit_creation_method
;
Olex2 1.2
(compiled 2014.11.28 svn.r3106 for OlexSys, GUI svn.r4959)
;
_audit_update_record
;
2015-01-07 deposited with the CCDC.
2015-01-30 downloaded from the CCDC.
;
_cell_angle_alpha 90
_cell_angle_beta 90
_cell_angle_gamma 90
_cell_formula_units_Z 4
_cell_length_a 8.3971(3)
_cell_length_b 12.4057(4)
_cell_length_c 17.9270(6)
_cell_measurement_reflns_used 9909
_cell_measurement_temperature 100
_cell_measurement_theta_max 31.57
_cell_measurement_theta_min 2.27
_cell_volume 1867.49(11)
_computing_molecular_graphics 'Olex2 (Dolomanov et al., 2009)'
_computing_publication_material 'Olex2 (Dolomanov et al., 2009)'
_computing_structure_refinement 'XL (Sheldrick, 2008)'
_computing_structure_solution 'XS (Sheldrick, 2008)'
_diffrn_ambient_temperature 100.11
_diffrn_measured_fraction_theta_full 0.999
_diffrn_measured_fraction_theta_max 1.000
_diffrn_measurement_device_type 'Bruker APEX-II CCD'
_diffrn_measurement_method '\f and \w scans'
_diffrn_radiation_type MoK\a
_diffrn_radiation_wavelength 0.71073
_diffrn_reflns_av_R_equivalents 0.0206
_diffrn_reflns_av_unetI/netI 0.0075
_diffrn_reflns_Laue_measured_fraction_full 0.999
_diffrn_reflns_Laue_measured_fraction_max 1.000
_diffrn_reflns_limit_h_max 11
_diffrn_reflns_limit_h_min -11
_diffrn_reflns_limit_k_max 16
_diffrn_reflns_limit_k_min -16
_diffrn_reflns_limit_l_max 23
_diffrn_reflns_limit_l_min -23
_diffrn_reflns_number 39344
_diffrn_reflns_point_group_measured_fraction_full 0.999
_diffrn_reflns_point_group_measured_fraction_max 1.000
_diffrn_reflns_theta_full 25.242
_diffrn_reflns_theta_max 27.999
_diffrn_reflns_theta_min 2.929
_diffrn_standards_number 0
_exptl_absorpt_coefficient_mu 0.591
_exptl_absorpt_correction_T_max 0.7462
_exptl_absorpt_correction_T_min 0.6870
_exptl_absorpt_correction_type multi-scan
_exptl_absorpt_process_details
;
SADABS-2014/3 (Bruker,2014/3) was used for absorption correction.
wR2(int) was 0.0405 before and 0.0353 after correction.
The Ratio of minimum to maximum transmission is 0.9207.
The \l/2 correction factor is 0.00150.
;
_exptl_crystal_colour 'clear light yellow'
_exptl_crystal_colour_lustre clear
_exptl_crystal_colour_modifier light
_exptl_crystal_colour_primary yellow
_exptl_crystal_density_diffrn 1.436
_exptl_crystal_description plate
_exptl_crystal_F_000 832
_exptl_crystal_size_max 0.383
_exptl_crystal_size_mid 0.37
_exptl_crystal_size_min 0.172
_refine_diff_density_max 0.445
_refine_diff_density_min -0.228
_refine_diff_density_rms 0.051
_refine_ls_extinction_method none
_refine_ls_goodness_of_fit_ref 1.042
_refine_ls_hydrogen_treatment constr
_refine_ls_matrix_type full
_refine_ls_number_parameters 115
_refine_ls_number_reflns 2255
_refine_ls_number_restraints 0
_refine_ls_restrained_S_all 1.042
_refine_ls_R_factor_all 0.0219
_refine_ls_R_factor_gt 0.0187
_refine_ls_shift/su_max 0.001
_refine_ls_shift/su_mean 0.000
_refine_ls_structure_factor_coef Fsqd
_refine_ls_weighting_details 'w=1/[\s^2^(Fo^2^)+(0.0245P)^2^+1.4561P] where P=(Fo^2^+2Fc^2^)/3'
_refine_ls_weighting_scheme calc
_refine_ls_wR_factor_gt 0.0493
_refine_ls_wR_factor_ref 0.0521
_reflns_Friedel_coverage 0.000
_reflns_number_gt 2024
_reflns_number_total 2255
_reflns_threshold_expression 'I > 2\s(I)'
_cod_duplicate_entry 7116611
_cod_data_source_file c5cc00116a2.cif
_cod_data_source_block rgst20140902_0m
_cod_database_code 7116692
_shelxl_version_number 2014/6
_shelx_space_group_comment
;
The symmetry employed for this shelxl refinement is uniquely defined
by the following loop, which should always be used as a source of
symmetry information in preference to the above space-group names.
They are only intended as comments.
;
_shelx_estimated_absorpt_t_max 0.905
_shelx_estimated_absorpt_t_min 0.805
_olex2_refinement_description
;
1. Fixed Uiso
 At 1.2 times of:
  All C(H) groups
 At 1.5 times of:
  All C(H,H,H) groups
2.a Aromatic/amide H refined with riding coordinates:
 C2(H2), C8(H8), C6(H6), C12(H12), C3(H3), C10(H10), C9(H9), C11(H11), C7(H7)
2.b Idealised Me refined as rotating group:
 C5(H5a,H5b,H5c)
;
_olex2_submission_special_instructions 'No special instructions were received'

loop_
_space_group_symop_operation_xyz
'x, y, z'
'-x+1/2, -y+1/2, z+1/2'
'x+1/2, -y+1/2, -z'
'-x, y, -z+1/2'
'-x, -y, -z'
'x-1/2, y-1/2, -z-1/2'
'-x-1/2, y-1/2, z'
'x, -y, z-1/2'

loop_
_atom_site_label
_atom_site_type_symbol
_atom_site_fract_x
_atom_site_fract_y
_atom_site_fract_z
_atom_site_U_iso_or_equiv
_atom_site_adp_type
_atom_site_occupancy
_atom_site_site_symmetry_order
_atom_site_calc_flag
_atom_site_refinement_flags_posn
_atom_site_refinement_flags_adp
_atom_site_refinement_flags_occupancy
Zr1 Zr 0.0000 0.47928(2) 0.2500 0.00966(6) Uani 1 2 d S T P
C2 C 0.02861(15) 0.68914(11) 0.15596(7) 0.0147(2) Uani 1 1 d . . .
H2 H -0.0648 0.6988 0.1851 0.018 Uiso 1 1 calc R . .
C1 C 0.11700(14) 0.59422(10) 0.16539(7) 0.0136(2) Uani 1 1 d . . .
C8 C 0.28453(15) 0.41650(12) 0.26416(7) 0.0195(3) Uani 1 1 d . . .
H8 H 0.3560 0.4265 0.2237 0.023 Uiso 1 1 calc R . .
C6 C 0.29465(16) 0.66512(11) 0.06877(7) 0.0198(3) Uani 1 1 d . . .
H6 H 0.3864 0.6551 0.0385 0.024 Uiso 1 1 calc R . .
C12 C 0.18661(16) 0.32664(11) 0.27557(8) 0.0199(3) Uani 1 1 d . . .
H12 H 0.1799 0.2650 0.2442 0.024 Uiso 1 1 calc R . .
C4 C 0.20504(16) 0.75884(10) 0.06073(7) 0.0166(2) Uani 1 1 d . . .
C3 C 0.07138(15) 0.77007(10) 0.10584(7) 0.0157(2) Uani 1 1 d . . .
H3 H 0.0085 0.8336 0.1025 0.019 Uiso 1 1 calc R . .
C5 C 0.25073(19) 0.84345(11) 0.00430(7) 0.0224(3) Uani 1 1 d . . .
H5A H 0.2462 0.8124 -0.0459 0.034 Uiso 1 1 calc GR . .
H5B H 0.3591 0.8687 0.0145 0.034 Uiso 1 1 calc GR . .
H5C H 0.1765 0.9042 0.0076 0.034 Uiso 1 1 calc GR . .
C10 C 0.14606(16) 0.44415(11) 0.37192(7) 0.0194(3) Uani 1 1 d . . .
H10 H 0.1081 0.4754 0.4169 0.023 Uiso 1 1 calc R . .
C9 C 0.25881(16) 0.48979(11) 0.32326(8) 0.0194(3) Uani 1 1 d . . .
H9 H 0.3089 0.5579 0.3291 0.023 Uiso 1 1 calc R . .
C11 C 0.09926(16) 0.34388(11) 0.34215(8) 0.0195(3) Uani 1 1 d . . .
H11 H 0.0227 0.2963 0.3630 0.023 Uiso 1 1 calc R . .
C7 C 0.25286(16) 0.58581(10) 0.12008(7) 0.0179(2) Uani 1 1 d . . .
H7 H 0.3186 0.5238 0.1246 0.021 Uiso 1 1 calc R . .

loop_
_atom_site_aniso_label
_atom_site_aniso_U_11
_atom_site_aniso_U_22
_atom_site_aniso_U_33
_atom_site_aniso_U_23
_atom_site_aniso_U_13
_atom_site_aniso_U_12
Zr1 0.00770(9) 0.01019(9) 0.01111(9) 0.000 0.00031(5) 0.000
C2 0.0126(5) 0.0187(6) 0.0129(5) -0.0008(5) 0.0010(4) -0.0004(5)
C1 0.0130(5) 0.0148(5) 0.0131(5) -0.0018(4) -0.0005(4) -0.0018(5)
C8 0.0102(6) 0.0281(7) 0.0203(6) 0.0033(5) -0.0009(5) 0.0062(5)
C6 0.0190(6) 0.0213(6) 0.0189(6) -0.0016(5) 0.0081(5) -0.0017(5)
C12 0.0181(6) 0.0174(6) 0.0243(6) -0.0029(5) -0.0057(5) 0.0080(5)
C4 0.0204(6) 0.0166(6) 0.0129(5) -0.0010(5) 0.0012(5) -0.0054(5)
C3 0.0178(6) 0.0152(6) 0.0141(5) -0.0015(4) -0.0017(5) 0.0006(5)
C5 0.0271(7) 0.0208(6) 0.0192(6) 0.0034(5) 0.0042(5) -0.0054(6)
C10 0.0188(6) 0.0250(7) 0.0144(6) 0.0001(5) -0.0045(5) 0.0073(6)
C9 0.0131(6) 0.0203(6) 0.0249(7) 0.0011(5) -0.0080(5) 0.0006(5)
C11 0.0166(6) 0.0185(6) 0.0234(6) 0.0082(5) -0.0029(5) 0.0023(5)
C7 0.0181(6) 0.0156(6) 0.0199(6) -0.0010(5) 0.0044(5) 0.0012(5)

loop_
_atom_type_symbol
_atom_type_description
_atom_type_scat_dispersion_real
_atom_type_scat_dispersion_imag
_atom_type_scat_source
C C 0.0033 0.0016 'International Tables Vol C Tables 4.2.6.8 and 6.1.1.4'
Zr Zr -2.9673 0.5597 'International Tables Vol C Tables 4.2.6.8 and 6.1.1.4'
H H 0.0000 0.0000 'International Tables Vol C Tables 4.2.6.8 and 6.1.1.4'

loop_
_geom_angle_atom_site_label_1
_geom_angle_atom_site_label_2
_geom_angle_atom_site_label_3
_geom_angle
_geom_angle_site_symmetry_1
_geom_angle_site_symmetry_3
C1 Zr1 C1 103.45(6) . 4
C1 Zr1 C8 121.90(4) . 4
C1 Zr1 C8 81.58(4) 4 4
C1 Zr1 C8 81.58(4) . .
C1 Zr1 C8 121.90(4) 4 .
C1 Zr1 C12 108.81(5) . .
C1 Zr1 C12 108.82(5) 4 4
C1 Zr1 C12 128.01(4) 4 .
C1 Zr1 C12 128.01(4) . 4
C1 Zr1 C10 117.81(4) 4 4
C1 Zr1 C10 75.27(4) 4 .
C1 Zr1 C10 75.27(4) . 4
C1 Zr1 C10 117.81(4) . .
C1 Zr1 C9 89.58(4) 4 .
C1 Zr1 C9 89.58(4) . 4
C1 Zr1 C9 86.78(4) . .
C1 Zr1 C9 86.78(4) 4 4
C1 Zr1 C11 135.20(5) 4 4
C1 Zr1 C11 97.07(4) . 4
C1 Zr1 C11 97.07(5) 4 .
C1 Zr1 C11 135.20(4) . .
C8 Zr1 C8 144.08(7) 4 .
C8 Zr1 C10 53.47(4) . .
C8 Zr1 C10 119.32(4) . 4
C8 Zr1 C10 53.47(4) 4 4
C8 Zr1 C10 119.32(4) 4 .
C8 Zr1 C9 32.37(4) . .
C8 Zr1 C9 151.20(4) . 4
C8 Zr1 C9 151.20(4) 4 .
C8 Zr1 C9 32.37(4) 4 4
C12 Zr1 C8 112.19(5) . 4
C12 Zr1 C8 32.35(5) 4 4
C12 Zr1 C8 112.19(5) 4 .
C12 Zr1 C8 32.35(5) . .
C12 Zr1 C12 81.53(7) . 4
C12 Zr1 C10 109.27(5) 4 .
C12 Zr1 C10 109.27(5) . 4
C12 Zr1 C10 53.88(4) . .
C12 Zr1 C10 53.88(4) 4 4
C12 Zr1 C9 53.74(4) 4 4
C12 Zr1 C9 53.73(4) . .
C12 Zr1 C9 132.01(4) 4 .
C12 Zr1 C9 132.01(5) . 4
C10 Zr1 C10 160.27(6) 4 .
C9 Zr1 C10 149.85(4) . 4
C9 Zr1 C10 32.10(4) 4 4
C9 Zr1 C10 149.84(4) 4 .
C9 Zr1 C10 32.10(4) . .
C9 Zr1 C9 174.12(6) 4 .
C11 Zr1 C8 53.90(4) . .
C11 Zr1 C8 100.06(5) 4 .
C11 Zr1 C8 53.90(4) 4 4
C11 Zr1 C8 100.06(5) . 4
C11 Zr1 C12 79.70(5) . 4
C11 Zr1 C12 32.93(5) 4 4
C11 Zr1 C12 32.94(5) . .
C11 Zr1 C12 79.70(4) 4 .
C11 Zr1 C10 32.45(4) 4 4
C11 Zr1 C10 32.45(4) . .
C11 Zr1 C10 127.85(5) . 4
C11 Zr1 C10 127.85(5) 4 .
C11 Zr1 C9 53.70(4) 4 4
C11 Zr1 C9 131.38(5) 4 .
C11 Zr1 C9 131.38(5) . 4
C11 Zr1 C9 53.70(4) . .
C11 Zr1 C11 95.53(7) 4 .
C1 C2 H2 118.5 . .
C3 C2 H2 118.5 . .
C3 C2 C1 123.09(12) . .
C2 C1 Zr1 111.95(8) . .
C2 C1 C7 115.00(11) . .
C7 C1 Zr1 132.98(9) . .
Zr1 C8 H8 118.7 . .
C12 C8 Zr1 72.82(7) . .
C12 C8 H8 125.9 . .
C12 C8 C9 108.25(12) . .
C9 C8 Zr1 74.47(7) . .
C9 C8 H8 125.9 . .
C4 C6 H6 119.3 . .
C7 C6 H6 119.3 . .
C7 C6 C4 121.49(12) . .
Zr1 C12 H12 117.6 . .
C8 C12 Zr1 74.83(8) . .
C8 C12 H12 126.1 . .
C8 C12 C11 107.86(12) . .
C11 C12 Zr1 73.49(7) . .
C11 C12 H12 126.1 . .
C6 C4 C5 120.88(12) . .
C3 C4 C6 117.37(12) . .
C3 C4 C5 121.74(12) . .
C2 C3 H3 119.6 . .
C4 C3 C2 120.70(12) . .
C4 C3 H3 119.6 . .
C4 C5 H5A 109.5 . .
C4 C5 H5B 109.5 . .
C4 C5 H5C 109.5 . .
H5A C5 H5B 109.5 . .
H5A C5 H5C 109.5 . .
H5B C5 H5C 109.5 . .
Zr1 C10 H10 119.9 . .
C9 C10 Zr1 73.90(7) . .
C9 C10 H10 126.0 . .
C9 C10 C11 107.95(12) . .
C11 C10 Zr1 72.03(7) . .
C11 C10 H10 126.0 . .
Zr1 C9 H9 118.7 . .
C8 C9 Zr1 73.16(7) . .
C8 C9 H9 126.0 . .
C10 C9 Zr1 74.00(7) . .
C10 C9 C8 108.00(12) . .
C10 C9 H9 126.0 . .
Zr1 C11 H11 116.9 . .
C12 C11 Zr1 73.58(7) . .
C12 C11 H11 126.0 . .
C10 C11 Zr1 75.53(7) . .
C10 C11 C12 107.93(12) . .
C10 C11 H11 126.0 . .
C1 C7 H7 118.8 . .
C6 C7 C1 122.31(12) . .
C6 C7 H7 118.8 . .

loop_
_geom_bond_atom_site_label_1
_geom_bond_atom_site_label_2
_geom_bond_distance
_geom_bond_site_symmetry_2
Zr1 C1 2.3020(12) .
Zr1 C1 2.3020(12) 4
Zr1 C8 2.5257(13) 4
Zr1 C8 2.5257(13) .
Zr1 C12 2.5003(13) .
Zr1 C12 2.5003(13) 4
Zr1 C10 2.5439(12) .
Zr1 C10 2.5439(12) 4
Zr1 C9 2.5426(13) 4
Zr1 C9 2.5426(13) .
Zr1 C11 2.4991(13) .
Zr1 C11 2.4990(13) 4
C2 H2 0.9500 .
C2 C1 1.4022(17) .
C2 C3 1.3944(18) .
C1 C7 1.4044(17) .
C8 H8 0.9500 .
C8 C12 1.400(2) .
C8 C9 1.413(2) .
C6 H6 0.9500 .
C6 C4 1.3924(19) .
C6 C7 1.3920(18) .
C12 H12 0.9500 .
C12 C11 1.417(2) .
C4 C3 1.3903(18) .
C4 C5 1.5074(17) .
C3 H3 0.9500 .
C5 H5A 0.9800 .
C5 H5B 0.9800 .
C5 H5C 0.9800 .
C10 H10 0.9500 .
C10 C9 1.4064(19) .
C10 C11 1.4095(19) .
C9 H9 0.9500 .
C11 H11 0.9500 .
C7 H7 0.9500 .

loop_
_geom_torsion_atom_site_label_1
_geom_torsion_atom_site_label_2
_geom_torsion_atom_site_label_3
_geom_torsion_atom_site_label_4
_geom_torsion
Zr1 C1 C7 C6 175.64(10)
Zr1 C8 C12 C11 -66.62(9)
Zr1 C8 C9 C10 66.35(9)
Zr1 C12 C11 C10 -68.34(9)
Zr1 C10 C9 C8 -65.79(9)
Zr1 C10 C11 C12 67.02(9)
C2 C1 C7 C6 -1.09(19)
C1 C2 C3 C4 1.43(19)
C8 C12 C11 Zr1 67.52(9)
C8 C12 C11 C10 -0.82(15)
C6 C4 C3 C2 -1.10(19)
C12 C8 C9 Zr1 -65.52(9)
C12 C8 C9 C10 0.83(15)
C4 C6 C7 C1 1.4(2)
C3 C2 C1 Zr1 -177.73(10)
C3 C2 C1 C7 -0.31(18)
C5 C4 C3 C2 177.92(12)
C9 C8 C12 Zr1 66.61(9)
C9 C8 C12 C11 0.00(15)
C9 C10 C11 Zr1 -65.70(9)
C9 C10 C11 C12 1.33(14)
C11 C10 C9 Zr1 64.46(9)
C11 C10 C9 C8 -1.33(15)
C7 C6 C4 C3 -0.3(2)
C7 C6 C4 C5 -179.30(13)
